data_4307037
loop_
_publ_author_name
'You-gui Huang'
'Ben-lai Wu'
'Da-qiang Yuan'
'Yan-qing Xu'
'Fei-long Jiang'
'Mao-chun Hong'

_publ_section_title
;
New Lanthanide Hybrid as Clustered Infinite Nanotunnel with 3D Ln-O-Ln
Framework and (3,4)-Connected Net
;
_journal_name_full 'Inorganic Chemistry'
_journal_page_first 1171
_journal_page_last 1176
_journal_paper_doi 10.1021/ic0615271
_journal_volume 46
_journal_year 2007
_chemical_formula_moiety 'C28 H27 Dy3 N4 O24'
_chemical_formula_sum 'C28 H27 Dy3 N4 O24'
_chemical_formula_weight 1291.04
_chemical_name_systematic
; 
 ? 
;
_space_group_IT_number 88
_symmetry_cell_setting tetragonal
_symmetry_space_group_name_Hall '-I 4ad'
_symmetry_space_group_name_H-M 'I 41/a :2'
_atom_sites_solution_hydrogens geom
_atom_sites_solution_primary direct
_atom_sites_solution_secondary difmap
_audit_creation_method SHELXL-97
_cell_angle_alpha 90.00
_cell_angle_beta 90.00
_cell_angle_gamma 90.00
_cell_formula_units_Z 4
_cell_length_a 14.9695(8)
_cell_length_b 14.9695(8)
_cell_length_c 14.6577(16)
_cell_measurement_reflns_used 3906
_cell_measurement_temperature 173(2)
_cell_measurement_theta_max 27.4835
_cell_measurement_theta_min 3.3451
_cell_volume 3284.6(4)
_computing_cell_refinement CrystalClear
_computing_data_collection 'CrystalClear (Rigaku, 2000)'
_computing_data_reduction CrystalClear
_computing_molecular_graphics 'SHELXL-97 (Sheldrick, 1997)'
_computing_publication_material 'SHELXL-97 (Sheldrick, 1997)'
_computing_structure_refinement 'SHELXL-97 (Sheldrick, 1997)'
_computing_structure_solution 'SHELXS-97 (Sheldrick, 1990)'
_diffrn_ambient_temperature 173(2)
_diffrn_measured_fraction_theta_full 0.996
_diffrn_measured_fraction_theta_max 0.996
_diffrn_measurement_device_type 'Rigaku Mercury CCD area-detector'
_diffrn_measurement_method \w
_diffrn_radiation_monochromator graphite
_diffrn_radiation_source 'fine-focus sealed tube'
_diffrn_radiation_type MoK\a
_diffrn_radiation_wavelength 0.71073
_diffrn_reflns_av_R_equivalents 0.0481
_diffrn_reflns_av_sigmaI/netI 0.0307
_diffrn_reflns_limit_h_max 16
_diffrn_reflns_limit_h_min -19
_diffrn_reflns_limit_k_max 19
_diffrn_reflns_limit_k_min -17
_diffrn_reflns_limit_l_max 18
_diffrn_reflns_limit_l_min -19
_diffrn_reflns_number 12316
_diffrn_reflns_theta_full 27.48
_diffrn_reflns_theta_max 27.48
_diffrn_reflns_theta_min 3.35
_diffrn_standards_decay_% 0
_diffrn_standards_interval_count 0
_diffrn_standards_interval_time .
_diffrn_standards_number 0
_exptl_absorpt_coefficient_mu 6.868
_exptl_absorpt_correction_T_max 0.578
_exptl_absorpt_correction_T_min 0.263
_exptl_absorpt_correction_type multi-scan
_exptl_absorpt_process_details '(CrystalClear; Rigaku, 2000)'
_exptl_crystal_colour colorless
_exptl_crystal_density_diffrn 2.611
_exptl_crystal_density_method 'not measured'
_exptl_crystal_description Prism
_exptl_crystal_F_000 2452
_exptl_crystal_size_max 0.2000
_exptl_crystal_size_mid 0.1800
_exptl_crystal_size_min 0.0800
_refine_diff_density_max 2.842
_refine_diff_density_min -4.162
_refine_diff_density_rms 0.402
_refine_ls_extinction_method none
_refine_ls_goodness_of_fit_ref 1.245
_refine_ls_hydrogen_treatment constr
_refine_ls_matrix_type full
_refine_ls_number_parameters 138
_refine_ls_number_reflns 1883
_refine_ls_number_restraints 0
_refine_ls_restrained_S_all 1.245
_refine_ls_R_factor_all 0.1051
_refine_ls_R_factor_gt 0.1038
_refine_ls_shift/su_max 0.000
_refine_ls_shift/su_mean 0.000
_refine_ls_structure_factor_coef Fsqd
_refine_ls_weighting_details 'calc w=1/[\s^2^(Fo^2^)+(0.0000P)^2^+653.8235P] where P=(Fo^2^+2Fc^2^)/3'
_refine_ls_weighting_scheme calc
_refine_ls_wR_factor_gt 0.2388
_refine_ls_wR_factor_ref 0.2395
_reflns_number_gt 1857
_reflns_number_total 1883
_reflns_threshold_expression >2sigma(I)
_cod_data_source_file ic0615271si20060812_085514.cif
_cod_data_source_block e:\data\hyg-1011\h
_cod_depositor_comments
;
The following automatic conversions were performed:
'_exptl_absorpt_correction_type' value 'Multi-scan' changed to
'multi-scan' according to
'/home/saulius/struct/CIF-dictionaries/cif_core.dic' dictionary named
'cif_core.dic' version 2.4.1 from 2010-06-29.

Automatic conversion script
Id: cif_fix_enum 1527 2010-12-29 10:47:43Z saulius 
;
_cod_original_sg_symbol_H-M 'I 41/a'
_cod_database_code 4307037

loop_
_symmetry_equiv_pos_as_xyz
'x, y, z'
'-y+3/4, x+1/4, z+1/4'
'-x, -y+1/2, z'
'y+1/4, -x+1/4, z+1/4'
'x+1/2, y+1/2, z+1/2'
'-y+5/4, x+3/4, z+3/4'
'-x+1/2, -y+1, z+1/2'
'y+3/4, -x+3/4, z+3/4'
'-x, -y, -z'
'y-3/4, -x-1/4, -z-1/4'
'x, y-1/2, -z'
'-y-1/4, x-1/4, -z-1/4'
'-x+1/2, -y+1/2, -z+1/2'
'y-1/4, -x+1/4, -z+1/4'
'x+1/2, y, -z+1/2'
'-y+1/4, x+1/4, -z+1/4'

loop_
_atom_site_label
_atom_site_type_symbol
_atom_site_fract_x
_atom_site_fract_y
_atom_site_fract_z
_atom_site_U_iso_or_equiv
_atom_site_adp_type
_atom_site_occupancy
_atom_site_symmetry_multiplicity
_atom_site_calc_flag
_atom_site_refinement_flags
_atom_site_disorder_assembly
_atom_site_disorder_group
Dy1 Dy 0.5000 0.2500 -0.1250 0.0252(5) Uani 1 4 d S . .
Dy2 Dy 0.30342(9) 0.02789(10) -0.14965(9) 0.0125(4) Uani 0.50 1 d P . .
O1 O 0.3473(11) 0.0697(12) 0.0051(11) 0.051(5) Uani 1 1 d . . .
O2 O 0.4157(9) 0.2040(9) 0.0015(8) 0.025(3) Uani 1 1 d . . .
O3 O 0.2292(11) 0.1111(9) 0.4456(10) 0.040(4) Uani 1 1 d . . .
O4 O 0.3116(11) 0.2326(12) 0.4668(9) 0.042(4) Uani 1 1 d . . .
O5 O 0.3694(10) 0.1688(9) -0.1803(9) 0.030(3) Uani 1 1 d . . .
O6 O 0.4620(14) -0.0198(12) -0.1114(12) 0.053(5) Uani 1 1 d . . .
N1 N 0.3073(10) 0.0893(10) 0.1823(9) 0.021(3) Uani 0.50 1 d P . .
N2 N 0.2843(10) 0.0968(11) 0.2698(10) 0.023(3) Uani 0.50 1 d P . .
C1 N 0.3073(10) 0.0893(10) 0.1823(9) 0.021(3) Uani 0.50 1 d P . .
C2 N 0.2843(10) 0.0968(11) 0.2698(10) 0.023(3) Uani 0.50 1 d P . .
C6 C 0.3742(11) 0.1418(12) 0.0405(11) 0.019(3) Uani 1 1 d . . .
C7 C 0.3545(10) 0.1542(11) 0.1409(9) 0.013(3) Uani 1 1 d . . .
C8 C 0.3838(11) 0.2285(10) 0.1902(11) 0.016(3) Uani 1 1 d . . .
H2 H 0.4166 0.2748 0.1611 0.020 Uiso 1 1 calc R . .
C3 C 0.3642(11) 0.2332(11) 0.2816(11) 0.017(3) Uani 1 1 d . . .
H3 H 0.3856 0.2816 0.3174 0.021 Uiso 1 1 calc R . .
C4 C 0.3135(10) 0.1676(10) 0.3205(10) 0.013(3) Uani 1 1 d . . .
C5 C 0.2819(12) 0.1723(13) 0.4195(12) 0.026(4) Uani 1 1 d . . .
H5 H 0.3759 0.1568 -0.1262 0.031 Uiso 1 1 d R . .
H6B H 0.4615 -0.0418 -0.0611 0.031 Uiso 1 1 d R . .
H6A H 0.4636 -0.0530 -0.1598 0.031 Uiso 1 1 d R . .

loop_
_atom_site_aniso_label
_atom_site_aniso_U_11
_atom_site_aniso_U_22
_atom_site_aniso_U_33
_atom_site_aniso_U_23
_atom_site_aniso_U_13
_atom_site_aniso_U_12
Dy1 0.0311(6) 0.0311(6) 0.0134(7) 0.000 0.000 0.000
Dy2 0.0153(7) 0.0182(7) 0.0040(6) -0.0003(5) -0.0009(5) 0.0044(5)
O1 0.048(10) 0.061(11) 0.042(9) -0.041(8) 0.030(8) -0.037(8)
O2 0.033(7) 0.030(7) 0.013(5) -0.005(5) 0.007(5) -0.014(6)
O3 0.052(10) 0.025(7) 0.043(9) 0.008(6) 0.038(8) 0.016(6)
O4 0.050(10) 0.062(11) 0.014(6) -0.013(7) 0.006(6) -0.005(8)
O5 0.036(8) 0.034(8) 0.021(6) -0.005(6) 0.002(6) -0.014(6)
O6 0.080(13) 0.045(10) 0.035(9) -0.008(8) 0.011(9) -0.002(9)
N1 0.031(8) 0.018(7) 0.013(6) 0.000(5) -0.007(6) 0.000(6)
N2 0.021(7) 0.032(8) 0.016(7) 0.002(6) 0.000(6) -0.008(6)
C1 0.031(8) 0.018(7) 0.013(6) 0.000(5) -0.007(6) 0.000(6)
C2 0.021(7) 0.032(8) 0.016(7) 0.002(6) 0.000(6) -0.008(6)
C6 0.013(7) 0.027(9) 0.019(8) -0.007(7) 0.004(6) -0.007(6)
C7 0.014(7) 0.023(8) 0.002(6) 0.003(5) -0.001(5) 0.006(6)
C8 0.019(8) 0.014(7) 0.016(7) 0.000(6) 0.001(6) -0.001(6)
C3 0.015(7) 0.020(8) 0.018(8) -0.002(6) -0.001(6) -0.006(6)
C4 0.015(7) 0.013(7) 0.011(7) 0.003(5) 0.001(5) 0.001(5)
C5 0.024(9) 0.036(10) 0.018(8) 0.013(7) 0.012(7) 0.023(8)

loop_
_atom_type_symbol
_atom_type_description
_atom_type_scat_dispersion_real
_atom_type_scat_dispersion_imag
_atom_type_scat_source
C C 0.0033 0.0016 'International Tables Vol C Tables 4.2.6.8 and 6.1.1.4'
Dy Dy -0.1892 4.4098 'International Tables Vol C Tables 4.2.6.8 and 6.1.1.4'
N N 0.0061 0.0033 'International Tables Vol C Tables 4.2.6.8 and 6.1.1.4'
O O 0.0106 0.0060 'International Tables Vol C Tables 4.2.6.8 and 6.1.1.4'
H H 0.0000 0.0000 'International Tables Vol C Tables 4.2.6.8 and 6.1.1.4'

loop_
_geom_angle_atom_site_label_1
_geom_angle_atom_site_label_2
_geom_angle_atom_site_label_3
_geom_angle
_geom_angle_site_symmetry_1
_geom_angle_site_symmetry_3
_geom_angle_publ_flag
O2 Dy1 O2 128.6(4) 3_655 12_655 ?
O2 Dy1 O2 128.6(4) 3_655 10_665 ?
O2 Dy1 O2 75.6(6) 12_655 10_665 ?
O2 Dy1 O2 75.6(6) 3_655 . ?
O2 Dy1 O2 128.6(4) 12_655 . ?
O2 Dy1 O2 128.6(4) 10_665 . ?
O2 Dy1 O5 71.6(4) 3_655 3_655 ?
O2 Dy1 O5 76.7(5) 12_655 3_655 ?
O2 Dy1 O5 72.8(5) 10_665 3_655 ?
O2 Dy1 O5 147.1(4) . 3_655 ?
O2 Dy1 O5 147.1(4) 3_655 . ?
O2 Dy1 O5 72.8(5) 12_655 . ?
O2 Dy1 O5 76.7(5) 10_665 . ?
O2 Dy1 O5 71.6(4) . . ?
O5 Dy1 O5 141.2(6) 3_655 . ?
O2 Dy1 O5 72.8(5) 3_655 12_655 ?
O2 Dy1 O5 71.6(4) 12_655 12_655 ?
O2 Dy1 O5 147.1(4) 10_665 12_655 ?
O2 Dy1 O5 76.7(5) . 12_655 ?
O5 Dy1 O5 96.33(19) 3_655 12_655 ?
O5 Dy1 O5 96.33(19) . 12_655 ?
O2 Dy1 O5 76.7(5) 3_655 10_665 ?
O2 Dy1 O5 147.1(4) 12_655 10_665 ?
O2 Dy1 O5 71.6(4) 10_665 10_665 ?
O2 Dy1 O5 72.8(5) . 10_665 ?
O5 Dy1 O5 96.33(19) 3_655 10_665 ?
O5 Dy1 O5 96.33(19) . 10_665 ?
O5 Dy1 O5 141.2(6) 12_655 10_665 ?
O2 Dy1 H5 127.8 3_655 . ?
O2 Dy1 H5 84.6 12_655 . ?
O2 Dy1 H5 94.7 10_665 . ?
O2 Dy1 H5 53.1 . . ?
O5 Dy1 H5 159.6 3_655 . ?
O5 Dy1 H5 19.6 . . ?
O5 Dy1 H5 85.4 12_655 . ?
O5 Dy1 H5 94.9 10_665 . ?
O5 Dy2 O3 73.4(5) . 4_554 ?
O5 Dy2 O1 80.5(5) . . ?
O3 Dy2 O1 141.5(5) 4_554 . ?
O5 Dy2 C1 106.9(5) . 6_444 ?
O3 Dy2 C1 139.7(5) 4_554 6_444 ?
O1 Dy2 C1 74.8(5) . 6_444 ?
O5 Dy2 N1 106.9(5) . 6_444 ?
O3 Dy2 N1 139.7(5) 4_554 6_444 ?
O1 Dy2 N1 74.8(5) . 6_444 ?
C1 Dy2 N1 0.0(9) 6_444 6_444 ?
O5 Dy2 O1 80.5(6) . 6_444 ?
O3 Dy2 O1 76.2(5) 4_554 6_444 ?
O1 Dy2 O1 127.0(4) . 6_444 ?
C1 Dy2 O1 64.5(5) 6_444 6_444 ?
N1 Dy2 O1 64.5(5) 6_444 6_444 ?
O5 Dy2 O6 84.4(5) . . ?
O3 Dy2 O6 82.1(5) 4_554 . ?
O1 Dy2 O6 67.4(6) . . ?
C1 Dy2 O6 138.1(5) 6_444 . ?
N1 Dy2 O6 138.1(5) 6_444 . ?
O1 Dy2 O6 156.3(5) 6_444 . ?
O5 Dy2 O3 155.2(4) . 7_544 ?
O3 Dy2 O3 122.9(4) 4_554 7_544 ?
O1 Dy2 O3 75.7(5) . 7_544 ?
C1 Dy2 O3 73.5(5) 6_444 7_544 ?
N1 Dy2 O3 73.5(5) 6_444 7_544 ?
O1 Dy2 O3 119.7(5) 6_444 7_544 ?
O6 Dy2 O3 80.2(5) . 7_544 ?
O5 Dy2 C2 140.5(5) . 7_544 ?
O3 Dy2 C2 73.8(5) 4_554 7_544 ?
O1 Dy2 C2 138.6(5) . 7_544 ?
C1 Dy2 C2 84.9(5) 6_444 7_544 ?
N1 Dy2 C2 84.9(5) 6_444 7_544 ?
O1 Dy2 C2 70.9(6) 6_444 7_544 ?
O6 Dy2 C2 112.0(5) . 7_544 ?
O3 Dy2 C2 64.0(5) 7_544 7_544 ?
O5 Dy2 N2 140.5(5) . 7_544 ?
O3 Dy2 N2 73.8(5) 4_554 7_544 ?
O1 Dy2 N2 138.6(5) . 7_544 ?
C1 Dy2 N2 84.9(5) 6_444 7_544 ?
N1 Dy2 N2 84.9(5) 6_444 7_544 ?
O1 Dy2 N2 70.9(6) 6_444 7_544 ?
O6 Dy2 N2 112.0(5) . 7_544 ?
O3 Dy2 N2 64.0(5) 7_544 7_544 ?
C2 Dy2 N2 0.0(7) 7_544 7_544 ?
O5 Dy2 Dy2 82.2(3) . 6_444 ?
O3 Dy2 Dy2 40.0(4) 4_554 6_444 ?
O1 Dy2 Dy2 159.4(5) . 6_444 ?
C1 Dy2 Dy2 99.7(3) 6_444 6_444 ?
N1 Dy2 Dy2 99.7(3) 6_444 6_444 ?
O1 Dy2 Dy2 38.0(3) 6_444 6_444 ?
O6 Dy2 Dy2 121.9(4) . 6_444 ?
O3 Dy2 Dy2 122.5(3) 7_544 6_444 ?
C2 Dy2 Dy2 58.5(3) 7_544 6_444 ?
N2 Dy2 Dy2 58.5(3) 7_544 6_444 ?
O5 Dy2 Dy2 119.9(3) . 4 ?
O3 Dy2 Dy2 154.6(4) 4_554 4 ?
O1 Dy2 Dy2 39.7(4) . 4 ?
C1 Dy2 Dy2 61.0(3) 6_444 4 ?
N1 Dy2 Dy2 61.0(3) 6_444 4 ?
O1 Dy2 Dy2 125.2(3) 6_444 4 ?
O6 Dy2 Dy2 78.2(4) . 4 ?
O3 Dy2 Dy2 37.7(3) 7_544 4 ?
C2 Dy2 Dy2 99.0(3) 7_544 4 ?
N2 Dy2 Dy2 99.0(3) 7_544 4 ?
Dy2 Dy2 Dy2 153.11(4) 6_444 4 ?
O5 Dy2 H5 20.2 . . ?
O3 Dy2 H5 90.5 4_554 . ?
O1 Dy2 H5 60.4 . . ?
C1 Dy2 H5 100.9 6_444 . ?
N1 Dy2 H5 100.9 6_444 . ?
O1 Dy2 H5 94.8 6_444 . ?
O6 Dy2 H5 75.8 . . ?
O3 Dy2 H5 135.3 7_544 . ?
C2 Dy2 H5 160.7 7_544 . ?
N2 Dy2 H5 160.7 7_544 . ?
Dy2 Dy2 H5 102.2 6_444 . ?
Dy2 Dy2 H5 100.0 4 . ?
C6 O1 Dy2 133.3(15) . . ?
C6 O1 Dy2 121.7(12) . 4 ?
Dy2 O1 Dy2 102.4(5) . 4 ?
C6 O2 Dy1 147.4(11) . . ?
C5 O3 Dy2 124.4(14) . 6_445 ?
C5 O3 Dy2 122.9(12) . 7_545 ?
Dy2 O3 Dy2 102.3(5) 6_445 7_545 ?
Dy2 O5 Dy1 135.6(6) . . ?
Dy2 O5 H5 70.8 . . ?
Dy1 O5 H5 72.1 . . ?
Dy2 O6 H6B 107.9 . . ?
Dy2 O6 H6A 90.4 . . ?
H6B O6 H6A 120.8 . . ?
N2 N1 C7 120.5(14) . . ?
N2 N1 Dy2 119.5(11) . 4 ?
C7 N1 Dy2 119.7(10) . 4 ?
N1 N2 C4 120.5(14) . . ?
N1 N2 Dy2 120.8(11) . 7_545 ?
C4 N2 Dy2 118.5(10) . 7_545 ?
O2 C6 O1 127.2(16) . . ?
O2 C6 C7 116.6(14) . . ?
O1 C6 C7 116.3(16) . . ?
N1 C7 C8 120.5(13) . . ?
N1 C7 C6 116.9(14) . . ?
C8 C7 C6 122.7(14) . . ?
C3 C8 C7 118.5(15) . . ?
C3 C8 H2 120.7 . . ?
C7 C8 H2 120.7 . . ?
C4 C3 C8 119.3(15) . . ?
C4 C3 H3 120.4 . . ?
C8 C3 H3 120.4 . . ?
C3 C4 N2 120.6(14) . . ?
C3 C4 C5 122.3(15) . . ?
N2 C4 C5 117.0(15) . . ?
O4 C5 O3 126.0(17) . . ?
O4 C5 C4 117.4(17) . . ?
O3 C5 C4 116.5(18) . . ?

loop_
_geom_bond_atom_site_label_1
_geom_bond_atom_site_label_2
_geom_bond_distance
_geom_bond_site_symmetry_2
_geom_bond_publ_flag
Dy1 O2 2.347(12) 3_655 ?
Dy1 O2 2.347(12) 12_655 ?
Dy1 O2 2.347(12) 10_665 ?
Dy1 O2 2.347(12) . ?
Dy1 O5 2.440(13) 3_655 ?
Dy1 O5 2.440(13) . ?
Dy1 O5 2.440(13) 12_655 ?
Dy1 O5 2.440(13) 10_665 ?
Dy1 H5 2.3226 . ?
Dy2 O5 2.372(13) . ?
Dy2 O3 2.429(15) 4_554 ?
Dy2 O1 2.444(16) . ?
Dy2 C1 2.490(14) 6_444 ?
Dy2 N1 2.490(14) 6_444 ?
Dy2 O1 2.535(17) 6_444 ?
Dy2 O6 2.54(2) . ?
Dy2 O3 2.553(16) 7_544 ?
Dy2 C2 2.570(15) 7_544 ?
Dy2 N2 2.570(15) 7_544 ?
Dy2 Dy2 3.8802(8) 6_444 ?
Dy2 Dy2 3.8802(8) 4 ?
Dy2 H5 2.2409 . ?
O1 C6 1.26(2) . ?
O1 Dy2 2.535(17) 4 ?
O2 C6 1.26(2) . ?
O3 C5 1.27(2) . ?
O3 Dy2 2.429(15) 6_445 ?
O3 Dy2 2.553(16) 7_545 ?
O4 C5 1.22(3) . ?
O5 H5 0.8185 . ?
O6 H6B 0.8085 . ?
O6 H6A 0.8661 . ?
N1 N2 1.33(2) . ?
N1 C7 1.35(2) . ?
N1 Dy2 2.490(14) 4 ?
N2 C4 1.37(2) . ?
N2 Dy2 2.570(15) 7_545 ?
C6 C7 1.51(2) . ?
C7 C8 1.40(2) . ?
C8 C3 1.37(2) . ?
C8 H2 0.9500 . ?
C3 C4 1.37(2) . ?
C3 H3 0.9500 . ?
C4 C5 1.53(2) . ?
